data_1511347
loop_
_publ_author_name
'Jung, W.'
'Schmidt, B.'

_publ_section_title
;
 Mg2IrB2-x, ein Magnesium-Iridiumborid mit W2CoB2-verwandter Struktur
;
_journal_name_full 'Zeitschrift fuer Anorganische und Allgemeine Chemie'
_journal_page_first 89
_journal_page_last 96
_journal_paper_doi 10.1002/zaac.19865431211
_journal_volume 543
_journal_year 1986
_chemical_formula_sum 'B1.65 Ir Mg2'
_chemical_name_systematic 'Mg2 Ir B1.65'
_space_group_IT_number 12
_symmetry_space_group_name_Hall '-C 2y'
_symmetry_space_group_name_H-M 'C 1 2/m 1'
_cell_angle_alpha 90
_cell_angle_beta 115.7
_cell_angle_gamma 90
_cell_formula_units_Z 4
_cell_length_a 8.58
_cell_length_b 4.846
_cell_length_c 6.836
_cell_volume 256.115
_citation_journal_id_ASTM ZAACAB
_cod_data_source_file boron0-1_480.cif
_cod_data_source_block B1.65Ir1Mg2
_cod_original_cell_volume 256.1148
_cod_original_formula_sum 'B1.65 Ir1 Mg2'
_cod_database_code 1511347

loop_
_symmetry_equiv_pos_as_xyz
x,y,z
-x,y,-z
-x,-y,-z
x,-y,z
x+1/2,y+1/2,z
-x+1/2,y+1/2,-z
-x+1/2,-y+1/2,-z
x+1/2,-y+1/2,z

loop_
_atom_site_label
_atom_site_type_symbol
_atom_site_fract_x
_atom_site_fract_y
_atom_site_fract_z
_atom_site_occupancy
_atom_site_U_iso_or_equiv
Mg1 Mg 0.3096 0 0.1636 1 0.0
B1 B 0 0.326 0 1 0.0
Mg2 Mg 0.3066 0 0.6362 1 0.0
B3 B 0 0 0.5 0.76 0.0
B2 B 0 0.17 0.5 0.27 0.0
Ir1 Ir 0.01369 0 0.2172 1 0.0
